data_2202145
loop_
_publ_author_name
'Mills, Allison M.'
'Chalbot, Marie-C\'ecile'
'Bouwman, Elisabeth'
'Spek, Anthony L.'

_publ_section_title
;
 Bis[(3,5-dimethylpyrazol-1-yl)ethyl] disulfide
;
_journal_issue 3
_journal_name_full 'Acta Crystallographica Section E'
_journal_page_first o258
_journal_page_last o260
_journal_paper_doi 10.1107/S1600536803002289
_journal_volume 59
_journal_year 2003
_chemical_formula_iupac 'C14 H22 N4 S2'
_chemical_formula_moiety 'C14 H22 N4 S2'
_chemical_formula_sum 'C14 H22 N4 S2'
_chemical_formula_weight 310.48
_chemical_name_systematic
;
Bis[(3,5-dimethylpyrazol-1-yl)ethyl] disulfide
;
_space_group_IT_number 15
_symmetry_cell_setting monoclinic
_symmetry_space_group_name_Hall '-C 2yc'
_symmetry_space_group_name_H-M 'C 1 2/c 1'
_atom_sites_solution_hydrogens geom
_atom_sites_solution_primary direct
_atom_sites_solution_secondary difmap
_cell_angle_alpha 90.00
_cell_angle_beta 113.1370(10)
_cell_angle_gamma 90.00
_cell_formula_units_Z 8
_cell_length_a 28.5692(4)
_cell_length_b 4.65290(10)
_cell_length_c 26.4989(4)
_cell_measurement_reflns_used 15586
_cell_measurement_temperature 150(2)
_cell_measurement_theta_max 27.48
_cell_measurement_theta_min 1.02
_cell_volume 3239.17(10)
_computing_cell_refinement 'HKL2000 (Otwinowski & Minor, 1997)'
_computing_data_collection 'COLLECT (Nonius, 1998)'
_computing_data_reduction HKL2000
_computing_molecular_graphics 'PLATON (Spek, 2003)'
_computing_publication_material PLATON
_computing_structure_refinement 'SHELXL97 (Sheldrick, 1997)'
_computing_structure_solution 'SHELXS97 (Sheldrick, 1997)'
_diffrn_ambient_temperature 150(2)
_diffrn_measured_fraction_theta_full 0.994
_diffrn_measured_fraction_theta_max 0.994
_diffrn_measurement_device_type 'Nonius KappaCCD'
_diffrn_measurement_method '\f and \w'
_diffrn_radiation_monochromator graphite
_diffrn_radiation_source 'rotating anode'
_diffrn_radiation_type MoK\a
_diffrn_radiation_wavelength 0.71073
_diffrn_reflns_av_R_equivalents 0.0917
_diffrn_reflns_av_sigmaI/netI 0.0542
_diffrn_reflns_limit_h_max 36
_diffrn_reflns_limit_h_min -36
_diffrn_reflns_limit_k_max 5
_diffrn_reflns_limit_k_min -6
_diffrn_reflns_limit_l_max 34
_diffrn_reflns_limit_l_min -34
_diffrn_reflns_number 16592
_diffrn_reflns_theta_full 27.53
_diffrn_reflns_theta_max 27.53
_diffrn_reflns_theta_min 1.55
_diffrn_standards_number 0
_exptl_absorpt_coefficient_mu 0.325
_exptl_absorpt_correction_type none
_exptl_crystal_colour colourless
_exptl_crystal_density_diffrn 1.273
_exptl_crystal_density_method 'not measured'
_exptl_crystal_description needle
_exptl_crystal_F_000 1328
_exptl_crystal_size_max 0.69
_exptl_crystal_size_mid 0.15
_exptl_crystal_size_min 0.12
_refine_diff_density_max 0.312
_refine_diff_density_min -0.322
_refine_ls_extinction_method none
_refine_ls_goodness_of_fit_ref 1.022
_refine_ls_hydrogen_treatment constr
_refine_ls_matrix_type full
_refine_ls_number_parameters 185
_refine_ls_number_reflns 3686
_refine_ls_number_restraints 0
_refine_ls_restrained_S_all 1.022
_refine_ls_R_factor_all 0.0555
_refine_ls_R_factor_gt 0.0385
_refine_ls_shift/su_max 0.001
_refine_ls_shift/su_mean 0.000
_refine_ls_structure_factor_coef Fsqd
_refine_ls_weighting_details 'calc w = 1/[\s^2^(Fo^2^)+(0.0493P)^2^+1.361P] where P = (Fo^2^+2Fc^2^)/3'
_refine_ls_weighting_scheme calc
_refine_ls_wR_factor_gt 0.0940
_refine_ls_wR_factor_ref 0.1013
_reflns_number_gt 2856
_reflns_number_total 3686
_reflns_threshold_expression I>2\s(I)
_cod_data_source_file om6128.cif
_cod_data_source_block I
_cod_original_sg_symbol_H-M 'C 2/c'
_cod_database_code 2202145
_cod_database_fobs_code 2202145

loop_
_symmetry_equiv_pos_as_xyz
'x, y, z'
'-x, y, -z+1/2'
'x+1/2, y+1/2, z'
'-x+1/2, y+1/2, -z+1/2'
'-x, -y, -z'
'x, -y, z-1/2'
'-x+1/2, -y+1/2, -z'
'x+1/2, -y+1/2, z-1/2'

loop_
_atom_site_label
_atom_site_fract_x
_atom_site_fract_y
_atom_site_fract_z
_atom_site_U_iso_or_equiv
_atom_site_adp_type
_atom_site_calc_flag
_atom_site_refinement_flags
_atom_site_occupancy
_atom_site_disorder_assembly
_atom_site_disorder_group
_atom_site_type_symbol
S1 0.14264(2) 0.61861(9) 0.38634(2) 0.02903(13) Uani d . 1 . . S
N11 0.25940(5) 0.4226(3) 0.40475(5) 0.0237(3) Uani d . 1 . . N
N12 0.29367(5) 0.5698(3) 0.44833(6) 0.0269(3) Uani d . 1 . . N
C13 0.32252(6) 0.7107(4) 0.42727(7) 0.0283(4) Uani d . 1 . . C
C14 0.30687(6) 0.6545(4) 0.37101(7) 0.0294(4) Uani d . 1 . . C
H14 0.3213 0.7299 0.3470 0.035 Uiso calc R 1 . . H
C15 0.26646(6) 0.4681(4) 0.35775(6) 0.0254(3) Uani d . 1 . . C
C16 0.22393(6) 0.2262(3) 0.41386(6) 0.0245(3) Uani d . 1 . . C
H16A 0.2435 0.0791 0.4409 0.029 Uiso calc R 1 . . H
H16B 0.2041 0.1261 0.3790 0.029 Uiso calc R 1 . . H
C17 0.18738(6) 0.3718(3) 0.43443(6) 0.0258(4) Uani d . 1 . . C
H17A 0.2074 0.4786 0.4684 0.031 Uiso calc R 1 . . H
H17B 0.1679 0.2215 0.4442 0.031 Uiso calc R 1 . . H
C18 0.36528(7) 0.8996(4) 0.46289(8) 0.0387(5) Uani d . 1 . . C
H18A 0.3550 1.1015 0.4560 0.058 Uiso calc R 1 . . H
H18B 0.3953 0.8668 0.4544 0.058 Uiso calc R 1 . . H
H18C 0.3736 0.8540 0.5016 0.058 Uiso calc R 1 . . H
C19 0.23507(6) 0.3249(4) 0.30469(7) 0.0322(4) Uani d . 1 . . C
H19A 0.2399 0.1163 0.3087 0.048 Uiso calc R 1 . . H
H19B 0.2457 0.3935 0.2758 0.048 Uiso calc R 1 . . H
H19C 0.1991 0.3708 0.2948 0.048 Uiso calc R 1 . . H
S2 0.106960(10) 0.38894(10) 0.31603(2) 0.02804(13) Uani d . 1 . . S
N21 -0.02010(5) 0.2129(3) 0.34514(5) 0.0239(3) Uani d . 1 . . N
N22 -0.05751(5) 0.0688(3) 0.30420(5) 0.0248(3) Uani d . 1 . . N
C23 -0.08195(6) -0.0784(3) 0.32958(7) 0.0255(4) Uani d . 1 . . C
C24 -0.05984(6) -0.0308(4) 0.38645(7) 0.0326(4) Uani d . 1 . . C
H24 -0.0702 -0.1110 0.4134 0.039 Uiso calc R 1 . . H
C25 -0.02017(6) 0.1552(4) 0.39525(7) 0.0287(4) Uani d . 1 . . C
C26 0.01606(6) 0.3825(3) 0.33189(7) 0.0259(4) Uani d . 1 . . C
H26A 0.0311 0.5315 0.3604 0.031 Uiso calc R 1 . . H
H26B -0.0017 0.4805 0.2963 0.031 Uiso calc R 1 . . H
C27 0.05796(6) 0.1925(3) 0.32865(7) 0.0256(4) Uani d . 1 . . C
H27A 0.0426 0.0502 0.2989 0.031 Uiso calc R 1 . . H
H27B 0.0738 0.0854 0.3636 0.031 Uiso calc R 1 . . H
C28 -0.12671(6) -0.2628(4) 0.29742(8) 0.0352(4) Uani d . 1 . . C
H28A -0.1416 -0.1959 0.2593 0.053 Uiso calc R 1 . . H
H28B -0.1522 -0.2505 0.3135 0.053 Uiso calc R 1 . . H
H28C -0.1156 -0.4627 0.2984 0.053 Uiso calc R 1 . . H
C29 0.01798(8) 0.2836(5) 0.44671(7) 0.0474(5) Uani d . 1 . . C
H29A 0.0520 0.2116 0.4528 0.071 Uiso calc R 1 . . H
H29B 0.0095 0.2299 0.4779 0.071 Uiso calc R 1 . . H
H29C 0.0175 0.4933 0.4432 0.071 Uiso calc R 1 . . H

loop_
_atom_site_aniso_label
_atom_site_aniso_U_11
_atom_site_aniso_U_22
_atom_site_aniso_U_33
_atom_site_aniso_U_12
_atom_site_aniso_U_13
_atom_site_aniso_U_23
S1 0.0208(2) 0.0240(2) 0.0379(3) -0.00120(16) 0.00672(18) 0.00146(17)
N11 0.0191(6) 0.0256(7) 0.0241(7) -0.0018(5) 0.0062(5) -0.0005(5)
N12 0.0211(7) 0.0279(8) 0.0287(7) -0.0021(6) 0.0066(6) -0.0043(6)
C13 0.0215(8) 0.0233(9) 0.0408(10) 0.0011(7) 0.0131(7) -0.0019(7)
C14 0.0251(8) 0.0300(10) 0.0376(10) 0.0013(7) 0.0169(7) 0.0036(7)
C15 0.0229(8) 0.0279(9) 0.0249(8) 0.0060(7) 0.0090(7) 0.0037(7)
C16 0.0223(8) 0.0238(8) 0.0247(8) -0.0015(7) 0.0063(6) 0.0038(7)
C17 0.0226(8) 0.0283(9) 0.0245(8) -0.0033(7) 0.0073(7) 0.0024(7)
C18 0.0278(9) 0.0364(11) 0.0530(12) -0.0079(8) 0.0171(9) -0.0121(9)
C19 0.0271(9) 0.0432(11) 0.0257(9) 0.0015(8) 0.0096(7) 0.0013(8)
S2 0.0187(2) 0.0391(3) 0.0254(2) -0.00171(17) 0.00767(16) 0.00647(17)
N21 0.0181(6) 0.0276(7) 0.0249(7) -0.0028(5) 0.0072(5) -0.0013(6)
N22 0.0190(6) 0.0281(8) 0.0254(7) -0.0028(5) 0.0068(5) -0.0043(6)
C23 0.0200(8) 0.0254(9) 0.0326(9) -0.0003(6) 0.0120(7) -0.0040(7)
C24 0.0334(9) 0.0386(10) 0.0308(9) -0.0062(8) 0.0178(8) 0.0001(8)
C25 0.0266(8) 0.0350(10) 0.0244(8) -0.0028(7) 0.0099(7) -0.0021(7)
C26 0.0210(8) 0.0263(9) 0.0297(8) -0.0030(7) 0.0092(7) 0.0021(7)
C27 0.0203(7) 0.0266(9) 0.0286(8) -0.0023(6) 0.0084(7) 0.0022(7)
C28 0.0253(9) 0.0356(10) 0.0471(11) -0.0060(8) 0.0169(8) -0.0114(8)
C29 0.0444(11) 0.0637(14) 0.0285(10) -0.0173(11) 0.0085(9) -0.0070(9)

loop_
_atom_type_symbol
_atom_type_description
_atom_type_scat_dispersion_real
_atom_type_scat_dispersion_imag
_atom_type_scat_source
C C 0.0033 0.0016 'International Tables Vol C Tables 4.2.6.8 and 6.1.1.4'
H H 0.0000 0.0000 'International Tables Vol C Tables 4.2.6.8 and 6.1.1.4'
N N 0.0061 0.0033 'International Tables Vol C Tables 4.2.6.8 and 6.1.1.4'
S S 0.1246 0.1234 'International Tables Vol C Tables 4.2.6.8 and 6.1.1.4'

loop_
_geom_angle_atom_site_label_1
_geom_angle_atom_site_label_2
_geom_angle_atom_site_label_3
_geom_angle
_geom_angle_publ_flag
C17 S1 S2 105.73(6) yes
C15 N11 N12 112.48(13) ?
C15 N11 C16 128.06(13) ?
N12 N11 C16 119.25(13) ?
C13 N12 N11 104.33(13) ?
N12 C13 C14 111.19(15) ?
N12 C13 C18 120.59(16) ?
C14 C13 C18 128.22(16) ?
C15 C14 C13 105.92(15) ?
C15 C14 H14 127.0 ?
C13 C14 H14 127.0 ?
N11 C15 C14 106.08(14) ?
N11 C15 C19 122.97(14) ?
C14 C15 C19 130.92(15) ?
N11 C16 C17 113.75(13) ?
N11 C16 H16A 108.8 ?
C17 C16 H16A 108.8 ?
N11 C16 H16B 108.8 ?
C17 C16 H16B 108.8 ?
H16A C16 H16B 107.7 ?
C16 C17 S1 115.16(11) ?
C16 C17 H17A 108.5 ?
S1 C17 H17A 108.5 ?
C16 C17 H17B 108.5 ?
S1 C17 H17B 108.5 ?
H17A C17 H17B 107.5 ?
C13 C18 H18A 109.5 ?
C13 C18 H18B 109.5 ?
H18A C18 H18B 109.5 ?
C13 C18 H18C 109.5 ?
H18A C18 H18C 109.5 ?
H18B C18 H18C 109.5 ?
C15 C19 H19A 109.5 ?
C15 C19 H19B 109.5 ?
H19A C19 H19B 109.5 ?
C15 C19 H19C 109.5 ?
H19A C19 H19C 109.5 ?
H19B C19 H19C 109.5 ?
C27 S2 S1 103.95(6) yes
C25 N21 N22 112.32(13) ?
C25 N21 C26 128.39(13) ?
N22 N21 C26 119.08(12) ?
C23 N22 N21 104.68(13) ?
N22 C23 C24 110.87(14) ?
N22 C23 C28 120.45(15) ?
C24 C23 C28 128.68(16) ?
C25 C24 C23 105.98(15) ?
C25 C24 H24 127.0 ?
C23 C24 H24 127.0 ?
N21 C25 C24 106.13(14) ?
N21 C25 C29 122.21(15) ?
C24 C25 C29 131.66(16) ?
N21 C26 C27 110.47(13) ?
N21 C26 H26A 109.6 ?
C27 C26 H26A 109.6 ?
N21 C26 H26B 109.6 ?
C27 C26 H26B 109.6 ?
H26A C26 H26B 108.1 ?
C26 C27 S2 113.63(11) ?
C26 C27 H27A 108.8 ?
S2 C27 H27A 108.8 ?
C26 C27 H27B 108.8 ?
S2 C27 H27B 108.8 ?
H27A C27 H27B 107.7 ?
C23 C28 H28A 109.5 ?
C23 C28 H28B 109.5 ?
H28A C28 H28B 109.5 ?
C23 C28 H28C 109.5 ?
H28A C28 H28C 109.5 ?
H28B C28 H28C 109.5 ?
C25 C29 H29A 109.5 ?
C25 C29 H29B 109.5 ?
H29A C29 H29B 109.5 ?
C25 C29 H29C 109.5 ?
H29A C29 H29C 109.5 ?
H29B C29 H29C 109.5 ?

loop_
_geom_bond_atom_site_label_1
_geom_bond_atom_site_label_2
_geom_bond_site_symmetry_2
_geom_bond_distance
_geom_bond_publ_flag
S1 C17 . 1.8156(16) yes
S1 S2 . 2.0396(6) yes
N11 C15 . 1.354(2) ?
N11 N12 . 1.3683(18) ?
N11 C16 . 1.4537(19) ?
N12 C13 . 1.335(2) ?
C13 C14 . 1.402(2) ?
C13 C18 . 1.500(2) ?
C14 C15 . 1.375(2) ?
C14 H14 . 0.9500 ?
C15 C19 . 1.495(2) ?
C16 C17 . 1.514(2) ?
C16 H16A . 0.9900 ?
C16 H16B . 0.9900 ?
C17 H17A . 0.9900 ?
C17 H17B . 0.9900 ?
C18 H18A . 0.9800 ?
C18 H18B . 0.9800 ?
C18 H18C . 0.9800 ?
C19 H19A . 0.9800 ?
C19 H19B . 0.9800 ?
C19 H19C . 0.9800 ?
S2 C27 . 1.8097(15) yes
N21 C25 . 1.355(2) ?
N21 N22 . 1.3628(17) ?
N21 C26 . 1.4488(19) ?
N22 C23 . 1.333(2) ?
C23 C24 . 1.404(2) ?
C23 C28 . 1.497(2) ?
C24 C25 . 1.371(2) ?
C24 H24 . 0.9500 ?
C25 C29 . 1.495(2) ?
C26 C27 . 1.517(2) ?
C26 H26A . 0.9900 ?
C26 H26B . 0.9900 ?
C27 H27A . 0.9900 ?
C27 H27B . 0.9900 ?
C28 H28A . 0.9800 ?
C28 H28B . 0.9800 ?
C28 H28C . 0.9800 ?
C29 H29A . 0.9800 ?
C29 H29B . 0.9800 ?
C29 H29C . 0.9800 ?

loop_
_geom_hbond_atom_site_label_D
_geom_hbond_atom_site_label_H
_geom_hbond_atom_site_label_A
_geom_hbond_site_symmetry_A
_geom_hbond_distance_DH
_geom_hbond_distance_HA
_geom_hbond_distance_DA
_geom_hbond_angle_DHA
_geom_hbond_publ_flag
C18 H18A Cg1 1_565 0.98 2.84 3.757(2) 156 yes
C28 H28A Cg2 1_545 0.98 2.90 3.791(2) 151 yes
C27 H27B S1 1_545 0.99 2.83 3.5233(17) 127 yes

loop_
_geom_torsion_atom_site_label_1
_geom_torsion_atom_site_label_2
_geom_torsion_atom_site_label_3
_geom_torsion_atom_site_label_4
_geom_torsion
_geom_torsion_publ_flag
C15 N11 N12 C13 0.22(17) ?
C16 N11 N12 C13 175.39(13) ?
N11 N12 C13 C14 0.05(18) ?
N11 N12 C13 C18 -179.96(14) ?
N12 C13 C14 C15 -0.29(19) ?
C18 C13 C14 C15 179.73(16) ?
N12 N11 C15 C14 -0.40(18) ?
C16 N11 C15 C14 -175.05(14) ?
N12 N11 C15 C19 178.00(14) ?
C16 N11 C15 C19 3.3(2) ?
C13 C14 C15 N11 0.40(18) ?
C13 C14 C15 C19 -177.82(16) ?
C15 N11 C16 C17 -122.35(16) ?
N12 N11 C16 C17 63.32(17) ?
N11 C16 C17 S1 65.69(16) yes
S2 S1 C17 C16 54.12(12) yes
C17 S1 S2 C27 81.87(8) yes
C25 N21 N22 C23 1.05(17) ?
C26 N21 N22 C23 176.20(13) ?
N21 N22 C23 C24 -0.69(17) ?
N21 N22 C23 C28 179.18(14) ?
N22 C23 C24 C25 0.1(2) ?
C28 C23 C24 C25 -179.74(16) ?
N22 N21 C25 C24 -1.00(19) ?
C26 N21 C25 C24 -175.59(15) ?
N22 N21 C25 C29 178.79(16) ?
C26 N21 C25 C29 4.2(3) ?
C23 C24 C25 N21 0.52(19) ?
C23 C24 C25 C29 -179.24(19) ?
C25 N21 C26 C27 92.16(19) ?
N22 N21 C26 C27 -82.11(17) ?
N21 C26 C27 S2 -176.75(10) yes
S1 S2 C27 C26 68.12(12) yes

loop_
_cod_related_entry_id
_cod_related_entry_database
_cod_related_entry_code
1 ChemSpider 21131901
